data_7157024
loop_
_publ_author_name
'Liu, Dan'
'Sun, Jing'
'Zhang, Yu'
'Yan, Chao-Guo'

_publ_section_title
;
 Diastereoselective synthesis of spirocyclic
 isoxazolo[5,4-c]pyrrolo[2,1-a]isoquinolines via cascade double [3 +
 2]cycloadditions.
;
_journal_issue 34
_journal_name_full 'Organic &amp; biomolecular chemistry'
_journal_page_first 8008
_journal_page_last 8013
_journal_paper_doi 10.1039/c9ob01474h
_journal_volume 17
_journal_year 2019
_chemical_formula_moiety 'C36 H28 F N5 O3, C H2 Cl2'
_chemical_formula_sum 'C37 H30 Cl2 F N5 O3'
_chemical_formula_weight 682.56
_space_group_crystal_system monoclinic
_space_group_IT_number 15
_space_group_name_Hall '-C 2yc'
_space_group_name_H-M_alt 'C 1 2/c 1'
_symmetry_space_group_name_Hall '-C 2yc'
_symmetry_space_group_name_H-M 'C 1 2/c 1'
_atom_sites_solution_hydrogens geom
_audit_creation_method SHELXL-2014/7
_audit_update_record
;
2019-07-01 deposited with the CCDC.    2019-08-07 downloaded from the CCDC.
;
_cell_angle_alpha 90
_cell_angle_beta 110.495(3)
_cell_angle_gamma 90
_cell_formula_units_Z 8
_cell_length_a 33.399(3)
_cell_length_b 7.9839(7)
_cell_length_c 26.148(3)
_cell_measurement_reflns_used 9908
_cell_measurement_temperature 273(2)
_cell_measurement_theta_max 27.31
_cell_measurement_theta_min 2.44
_cell_volume 6531.1(11)
_computing_cell_refinement 'Bruker SAINT'
_computing_data_collection 'Bruker APEX2'
_computing_data_reduction 'Bruker SAINT'
_computing_molecular_graphics 'Bruker SHELXTL'
_computing_publication_material 'Bruker SHELXTL'
_computing_structure_refinement 'SHELXL-2014/7 (Sheldrick, 2014)'
_computing_structure_solution 'SHELXS-97 (Sheldrick 2008)'
_diffrn_ambient_temperature 273(2)
_diffrn_measured_fraction_theta_full 0.998
_diffrn_measured_fraction_theta_max 0.998
_diffrn_measurement_device_type 'CCD area detector'
_diffrn_measurement_method 'phi and omega scans'
_diffrn_radiation_source 'fine-focus sealed tube'
_diffrn_radiation_type MoK\a
_diffrn_radiation_wavelength 0.71073
_diffrn_reflns_av_R_equivalents 0.0406
_diffrn_reflns_av_unetI/netI 0.0355
_diffrn_reflns_Laue_measured_fraction_full 0.998
_diffrn_reflns_Laue_measured_fraction_max 0.998
_diffrn_reflns_limit_h_max 40
_diffrn_reflns_limit_h_min -39
_diffrn_reflns_limit_k_max 8
_diffrn_reflns_limit_k_min -9
_diffrn_reflns_limit_l_max 27
_diffrn_reflns_limit_l_min -32
_diffrn_reflns_number 33725
_diffrn_reflns_point_group_measured_fraction_full 0.998
_diffrn_reflns_point_group_measured_fraction_max 0.998
_diffrn_reflns_theta_full 25.242
_diffrn_reflns_theta_max 25.998
_diffrn_reflns_theta_min 2.552
_exptl_absorpt_coefficient_mu 0.251
_exptl_absorpt_correction_T_max 0.951
_exptl_absorpt_correction_T_min 0.942
_exptl_absorpt_correction_type multi-scan
_exptl_absorpt_process_details sadabs
_exptl_crystal_colour colorless
_exptl_crystal_density_diffrn 1.388
_exptl_crystal_description block
_exptl_crystal_F_000 2832
_exptl_crystal_size_max 0.240
_exptl_crystal_size_mid 0.220
_exptl_crystal_size_min 0.200
_refine_diff_density_max 0.467
_refine_diff_density_min -0.690
_refine_diff_density_rms 0.055
_refine_ls_extinction_method none
_refine_ls_goodness_of_fit_ref 1.036
_refine_ls_hydrogen_treatment constr
_refine_ls_matrix_type full
_refine_ls_number_parameters 435
_refine_ls_number_reflns 6396
_refine_ls_number_restraints 0
_refine_ls_restrained_S_all 1.036
_refine_ls_R_factor_all 0.0982
_refine_ls_R_factor_gt 0.0643
_refine_ls_shift/su_max 0.000
_refine_ls_shift/su_mean 0.000
_refine_ls_structure_factor_coef Fsqd
_refine_ls_weighting_details 'w=1/[\s^2^(Fo^2^)+(0.0840P)^2^+11.0254P] where P=(Fo^2^+2Fc^2^)/3'
_refine_ls_weighting_scheme calc
_refine_ls_wR_factor_gt 0.1624
_refine_ls_wR_factor_ref 0.1833
_reflns_Friedel_coverage 0.000
_reflns_number_gt 4408
_reflns_number_total 6396
_reflns_threshold_expression 'I > 2\s(I)'
_cod_data_source_file c9ob01474h2.cif
_cod_data_source_block 3j
_cod_depositor_comments 'Adding full bibliography for 7157016--7157029.cif.'
_cod_database_code 7157024
_shelx_shelxl_version_number 2014/7
_shelx_space_group_comment
; 
The symmetry employed for this shelxl refinement is uniquely defined 
by the following loop, which should always be used as a source of 
symmetry information in preference to the above space-group names. 
They are only intended as comments. 
;
_shelx_estimated_absorpt_t_min 0.942
_shelx_estimated_absorpt_t_max 0.952

loop_
_space_group_symop_operation_xyz
'x, y, z'
'-x, y, -z+1/2'
'x+1/2, y+1/2, z'
'-x+1/2, y+1/2, -z+1/2'
'-x, -y, -z'
'x, -y, z-1/2'
'-x+1/2, -y+1/2, -z'
'x+1/2, -y+1/2, z-1/2'

loop_
_atom_site_label
_atom_site_type_symbol
_atom_site_fract_x
_atom_site_fract_y
_atom_site_fract_z
_atom_site_U_iso_or_equiv
_atom_site_adp_type
_atom_site_occupancy
_atom_site_site_symmetry_order
_atom_site_calc_flag
_atom_site_refinement_flags_posn
_atom_site_refinement_flags_adp
C1 C 0.23192(8) 0.4491(3) 0.34985(9) 0.0316(6) Uani 1 1 d . .
H1 H 0.2468 0.3580 0.3388 0.038 Uiso 1 1 calc R U
C2 C 0.25668(8) 0.5007(3) 0.40815(9) 0.0299(5) Uani 1 1 d . .
C3 C 0.24781(8) 0.4380(3) 0.45282(9) 0.0335(6) Uani 1 1 d . .
H3 H 0.2280 0.3521 0.4477 0.040 Uiso 1 1 calc R U
C4 C 0.26800(9) 0.5014(4) 0.50447(10) 0.0400(6) Uani 1 1 d . .
H4 H 0.2620 0.4573 0.5339 0.048 Uiso 1 1 calc R U
C5 C 0.29709(9) 0.6297(4) 0.51269(11) 0.0430(7) Uani 1 1 d . .
H5 H 0.3100 0.6753 0.5473 0.052 Uiso 1 1 calc R U
C6 C 0.30691(9) 0.6903(4) 0.46905(11) 0.0417(7) Uani 1 1 d . .
H6 H 0.3264 0.7775 0.4746 0.050 Uiso 1 1 calc R U
C7 C 0.28803(8) 0.6229(3) 0.41671(10) 0.0347(6) Uani 1 1 d . .
C8 C 0.30090(9) 0.6810(3) 0.36978(10) 0.0394(6) Uani 1 1 d . .
H8 H 0.3143 0.7916 0.3786 0.047 Uiso 1 1 calc R U
C9 C 0.26326(9) 0.6929(4) 0.31534(11) 0.0419(7) Uani 1 1 d . .
H9 H 0.2542 0.8101 0.3085 0.050 Uiso 1 1 calc R U
C10 C 0.18886(8) 0.5972(3) 0.26837(9) 0.0346(6) Uani 1 1 d . .
H10 H 0.1716 0.6935 0.2714 0.041 Uiso 1 1 calc R U
C11 C 0.19360(9) 0.5993(3) 0.21377(10) 0.0394(6) Uani 1 1 d . .
C12 C 0.09786(9) 0.5549(4) 0.42899(12) 0.0439(7) Uani 1 1 d . .
H12 H 0.0859 0.6084 0.3955 0.053 Uiso 1 1 calc R U
C13 C 0.08431(10) 0.5943(4) 0.47194(14) 0.0528(8) Uani 1 1 d . .
H13 H 0.0629 0.6736 0.4671 0.063 Uiso 1 1 calc R U
C14 C 0.10225(11) 0.5172(4) 0.52147(13) 0.0536(8) Uani 1 1 d . .
H14 H 0.0933 0.5459 0.5503 0.064 Uiso 1 1 calc R U
C15 C 0.13329(11) 0.3979(4) 0.52887(12) 0.0505(8) Uani 1 1 d . .
H15 H 0.1452 0.3451 0.5625 0.061 Uiso 1 1 calc R U
C16 C 0.14704(9) 0.3558(3) 0.48614(11) 0.0413(6) Uani 1 1 d . .
H16 H 0.1680 0.2747 0.4909 0.050 Uiso 1 1 calc R U
C17 C 0.12921(8) 0.4359(3) 0.43646(10) 0.0337(6) Uani 1 1 d . .
C18 C 0.16198(8) 0.5098(3) 0.36698(9) 0.0294(5) Uani 1 1 d . .
C19 C 0.18428(8) 0.4018(3) 0.33691(9) 0.0296(5) Uani 1 1 d . .
C20 C 0.17631(8) 0.2291(3) 0.35396(9) 0.0313(6) Uani 1 1 d . .
C21 C 0.19151(10) 0.0697(3) 0.33766(11) 0.0446(7) Uani 1 1 d . .
H21A H 0.1830 -0.0226 0.3551 0.067 Uiso 1 1 calc R U
H21B H 0.2221 0.0720 0.3486 0.067 Uiso 1 1 calc R U
H21C H 0.1792 0.0568 0.2988 0.067 Uiso 1 1 calc R U
C22 C 0.16585(8) 0.4332(3) 0.27401(9) 0.0323(6) Uani 1 1 d . .
H22 H 0.1773 0.3443 0.2572 0.039 Uiso 1 1 calc R U
C23 C 0.11809(8) 0.4314(4) 0.24579(10) 0.0379(6) Uani 1 1 d . .
C24 C 0.09939(11) 0.2973(5) 0.21306(13) 0.0609(9) Uani 1 1 d . .
H24 H 0.1165 0.2095 0.2093 0.073 Uiso 1 1 calc R U
C25 C 0.05571(13) 0.2906(6) 0.18558(17) 0.0863(13) Uani 1 1 d . .
H25 H 0.0434 0.1993 0.1636 0.104 Uiso 1 1 calc R U
C26 C 0.03139(11) 0.4185(6) 0.19126(16) 0.0765(12) Uani 1 1 d . .
C27 C 0.04804(11) 0.5548(5) 0.22252(14) 0.0685(10) Uani 1 1 d . .
H27 H 0.0305 0.6419 0.2255 0.082 Uiso 1 1 calc R U
C28 C 0.09187(10) 0.5609(4) 0.24985(12) 0.0536(8) Uani 1 1 d . .
H28 H 0.1038 0.6537 0.2713 0.064 Uiso 1 1 calc R U
C29 C 0.33063(9) 0.5660(4) 0.35277(11) 0.0416(7) Uani 1 1 d . .
C30 C 0.37079(9) 0.4874(4) 0.38701(11) 0.0418(7) Uani 1 1 d . .
C31 C 0.38985(10) 0.5197(4) 0.44246(12) 0.0475(7) Uani 1 1 d . .
H31 H 0.3770 0.5958 0.4589 0.057 Uiso 1 1 calc R U
C32 C 0.42749(10) 0.4418(4) 0.47409(13) 0.0521(8) Uani 1 1 d . .
H32 H 0.4396 0.4657 0.5112 0.063 Uiso 1 1 calc R U
C33 C 0.44687(9) 0.3289(4) 0.45039(13) 0.0501(7) Uani 1 1 d . .
C34 C 0.49715(12) 0.2392(5) 0.53579(15) 0.0723(10) Uani 1 1 d . .
H34A H 0.5083 0.3477 0.5493 0.108 Uiso 1 1 calc R U
H34B H 0.5192 0.1566 0.5498 0.108 Uiso 1 1 calc R U
H34C H 0.4736 0.2130 0.5475 0.108 Uiso 1 1 calc R U
C35 C 0.42916(11) 0.2986(4) 0.39473(13) 0.0571(8) Uani 1 1 d . .
H35 H 0.4426 0.2252 0.3783 0.069 Uiso 1 1 calc R U
C36 C 0.39222(10) 0.3755(4) 0.36402(13) 0.0522(8) Uani 1 1 d . .
H36 H 0.3808 0.3534 0.3268 0.063 Uiso 1 1 calc R U
C37 C 0.0690(2) 1.0028(10) 0.3561(3) 0.151(3) Uani 1 1 d . .
H37A H 0.0719 1.1193 0.3673 0.181 Uiso 1 1 calc R U
H37B H 0.0946 0.9446 0.3787 0.181 Uiso 1 1 calc R U
Cl1 Cl 0.02631(4) 0.92016(18) 0.36811(6) 0.1067(4) Uani 1 1 d . .
Cl2 Cl 0.06669(7) 0.9931(3) 0.29022(8) 0.1730(9) Uani 1 1 d . .
F1 F -0.01162(7) 0.4126(4) 0.16487(12) 0.1242(11) Uani 1 1 d . .
N1 N 0.22835(7) 0.5957(3) 0.31437(8) 0.0423(6) Uani 1 1 d . .
N2 N 0.19559(9) 0.6010(4) 0.17135(10) 0.0573(7) Uani 1 1 d . .
N3 N 0.14467(7) 0.3983(3) 0.39321(8) 0.0327(5) Uani 1 1 d . .
N4 N 0.15462(7) 0.2297(3) 0.38583(8) 0.0337(5) Uani 1 1 d . .
N5 N 0.31880(8) 0.5459(4) 0.30097(10) 0.0602(8) Uani 1 1 d . .
O1 O 0.15910(6) 0.6613(2) 0.36747(7) 0.0394(5) Uani 1 1 d . .
O2 O 0.28124(7) 0.6390(4) 0.27468(8) 0.0686(7) Uani 1 1 d . .
O3 O 0.48287(7) 0.2394(3) 0.47781(10) 0.0701(7) Uani 1 1 d . .

loop_
_atom_site_aniso_label
_atom_site_aniso_U_11
_atom_site_aniso_U_22
_atom_site_aniso_U_33
_atom_site_aniso_U_23
_atom_site_aniso_U_13
_atom_site_aniso_U_12
C1 0.0347(14) 0.0348(13) 0.0283(12) 0.0008(10) 0.0149(10) -0.0040(11)
C2 0.0306(13) 0.0310(12) 0.0270(12) -0.0007(10) 0.0087(10) -0.0003(10)
C3 0.0327(14) 0.0368(13) 0.0298(12) 0.0032(10) 0.0095(10) -0.0011(11)
C4 0.0463(16) 0.0484(16) 0.0263(12) 0.0028(11) 0.0138(12) 0.0047(13)
C5 0.0464(16) 0.0497(16) 0.0295(13) -0.0100(12) 0.0090(12) -0.0002(14)
C6 0.0386(15) 0.0411(15) 0.0423(15) -0.0098(12) 0.0103(12) -0.0072(12)
C7 0.0340(14) 0.0357(13) 0.0348(13) -0.0012(11) 0.0127(11) -0.0013(11)
C8 0.0404(15) 0.0399(15) 0.0387(14) 0.0023(12) 0.0146(12) -0.0111(12)
C9 0.0430(16) 0.0442(15) 0.0403(15) 0.0083(12) 0.0168(12) -0.0067(13)
C10 0.0390(15) 0.0401(14) 0.0248(12) 0.0015(10) 0.0114(11) 0.0008(12)
C11 0.0464(17) 0.0421(15) 0.0295(14) 0.0064(11) 0.0131(12) 0.0035(13)
C12 0.0372(16) 0.0509(17) 0.0455(16) -0.0022(13) 0.0168(13) 0.0035(13)
C13 0.0451(17) 0.0560(18) 0.068(2) -0.0112(16) 0.0330(16) 0.0019(15)
C14 0.064(2) 0.0542(19) 0.060(2) -0.0137(16) 0.0437(17) -0.0147(17)
C15 0.070(2) 0.0533(18) 0.0383(15) 0.0008(13) 0.0311(15) -0.0120(16)
C16 0.0483(17) 0.0413(15) 0.0408(15) 0.0022(12) 0.0236(13) 0.0007(13)
C17 0.0338(14) 0.0372(13) 0.0345(13) -0.0062(11) 0.0176(11) -0.0078(11)
C18 0.0320(14) 0.0329(13) 0.0223(11) -0.0022(10) 0.0083(10) -0.0019(11)
C19 0.0324(13) 0.0320(13) 0.0248(11) -0.0034(10) 0.0105(10) -0.0033(10)
C20 0.0355(14) 0.0316(13) 0.0262(12) -0.0034(10) 0.0102(11) -0.0039(11)
C21 0.0629(19) 0.0339(14) 0.0435(15) -0.0040(12) 0.0266(14) 0.0018(13)
C22 0.0376(14) 0.0383(13) 0.0219(11) -0.0013(10) 0.0113(10) -0.0009(11)
C23 0.0375(15) 0.0499(16) 0.0258(12) -0.0005(11) 0.0107(11) -0.0021(13)
C24 0.051(2) 0.066(2) 0.0527(18) -0.0119(16) 0.0014(15) -0.0049(17)
C25 0.057(2) 0.093(3) 0.082(3) -0.015(2) -0.010(2) -0.016(2)
C26 0.0377(19) 0.112(3) 0.062(2) 0.010(2) -0.0045(16) -0.004(2)
C27 0.047(2) 0.097(3) 0.059(2) 0.009(2) 0.0153(16) 0.015(2)
C28 0.0440(17) 0.071(2) 0.0428(16) -0.0037(15) 0.0113(13) 0.0068(16)
C29 0.0398(16) 0.0515(16) 0.0379(15) 0.0022(12) 0.0193(12) -0.0131(13)
C30 0.0437(16) 0.0460(16) 0.0399(15) -0.0015(12) 0.0201(13) -0.0106(13)
C31 0.0444(17) 0.0485(17) 0.0499(17) -0.0076(14) 0.0169(14) -0.0012(14)
C32 0.0501(19) 0.0575(19) 0.0463(16) -0.0063(14) 0.0139(14) -0.0035(15)
C33 0.0399(17) 0.0533(18) 0.0608(19) 0.0020(15) 0.0225(15) -0.0016(14)
C34 0.053(2) 0.085(3) 0.072(2) 0.013(2) 0.0140(18) 0.0120(19)
C35 0.053(2) 0.069(2) 0.060(2) -0.0077(17) 0.0326(16) 0.0023(17)
C36 0.0518(19) 0.066(2) 0.0458(16) -0.0068(15) 0.0252(15) -0.0078(16)
C37 0.130(5) 0.179(6) 0.138(5) -0.011(5) 0.041(4) -0.082(5)
Cl1 0.0852(8) 0.1157(10) 0.1160(10) 0.0133(8) 0.0313(7) -0.0092(7)
Cl2 0.1582(17) 0.243(2) 0.1289(14) 0.0014(15) 0.0642(13) -0.0302(16)
F1 0.0430(13) 0.169(3) 0.123(2) 0.0061(19) -0.0174(13) -0.0049(15)
N1 0.0411(13) 0.0525(14) 0.0294(11) 0.0111(10) 0.0075(10) -0.0140(11)
N2 0.0696(18) 0.0711(18) 0.0341(14) 0.0080(12) 0.0215(12) 0.0056(15)
N3 0.0400(12) 0.0306(11) 0.0320(11) -0.0021(8) 0.0181(9) -0.0003(9)
N4 0.0413(13) 0.0296(11) 0.0331(11) -0.0030(9) 0.0164(10) -0.0039(9)
N5 0.0468(15) 0.100(2) 0.0383(14) 0.0045(14) 0.0206(12) 0.0014(15)
O1 0.0561(12) 0.0292(10) 0.0351(9) -0.0025(7) 0.0185(9) 0.0002(8)
O2 0.0481(13) 0.126(2) 0.0370(11) 0.0204(12) 0.0218(10) 0.0051(14)
O3 0.0505(14) 0.0874(18) 0.0732(16) 0.0036(13) 0.0226(12) 0.0177(13)

loop_
_atom_type_symbol
_atom_type_description
_atom_type_scat_dispersion_real
_atom_type_scat_dispersion_imag
_atom_type_scat_source
C C 0.0033 0.0016 'International Tables Vol C Tables 4.2.6.8 and 6.1.1.4'
H H 0.0000 0.0000 'International Tables Vol C Tables 4.2.6.8 and 6.1.1.4'
N N 0.0061 0.0033 'International Tables Vol C Tables 4.2.6.8 and 6.1.1.4'
O O 0.0106 0.0060 'International Tables Vol C Tables 4.2.6.8 and 6.1.1.4'
F F 0.0171 0.0103 'International Tables Vol C Tables 4.2.6.8 and 6.1.1.4'
Cl Cl 0.1484 0.1585 'International Tables Vol C Tables 4.2.6.8 and 6.1.1.4'

loop_
_geom_angle_atom_site_label_1
_geom_angle_atom_site_label_2
_geom_angle_atom_site_label_3
_geom_angle
N1 C1 C2 108.3(2)
N1 C1 C19 101.85(19)
C2 C1 C19 116.2(2)
N1 C1 H1 110.0
C2 C1 H1 110.0
C19 C1 H1 110.0
C7 C2 C3 119.0(2)
C7 C2 C1 117.9(2)
C3 C2 C1 123.0(2)
C4 C3 C2 121.0(2)
C4 C3 H3 119.5
C2 C3 H3 119.5
C5 C4 C3 120.2(2)
C5 C4 H4 119.9
C3 C4 H4 119.9
C4 C5 C6 119.4(2)
C4 C5 H5 120.3
C6 C5 H5 120.3
C5 C6 C7 121.2(3)
C5 C6 H6 119.4
C7 C6 H6 119.4
C2 C7 C6 118.9(2)
C2 C7 C8 119.9(2)
C6 C7 C8 121.2(2)
C7 C8 C29 116.8(2)
C7 C8 C9 113.5(2)
C29 C8 C9 99.9(2)
C7 C8 H8 108.7
C29 C8 H8 108.7
C9 C8 H8 108.7
N1 C9 O2 112.2(2)
N1 C9 C8 113.0(2)
O2 C9 C8 104.2(2)
N1 C9 H9 109.1
O2 C9 H9 109.1
C8 C9 H9 109.1
N1 C10 C11 115.2(2)
N1 C10 C22 104.65(19)
C11 C10 C22 108.9(2)
N1 C10 H10 109.3
C11 C10 H10 109.3
C22 C10 H10 109.3
N2 C11 C10 177.4(3)
C17 C12 C13 119.3(3)
C17 C12 H12 120.3
C13 C12 H12 120.3
C14 C13 C12 120.4(3)
C14 C13 H13 119.8
C12 C13 H13 119.8
C13 C14 C15 120.3(3)
C13 C14 H14 119.8
C15 C14 H14 119.8
C14 C15 C16 120.1(3)
C14 C15 H15 120.0
C16 C15 H15 120.0
C17 C16 C15 119.3(3)
C17 C16 H16 120.4
C15 C16 H16 120.4
C12 C17 C16 120.6(2)
C12 C17 N3 120.0(2)
C16 C17 N3 119.4(2)
O1 C18 N3 126.4(2)
O1 C18 C19 128.6(2)
N3 C18 C19 105.0(2)
C20 C19 C18 101.35(19)
C20 C19 C1 115.7(2)
C18 C19 C1 113.47(19)
C20 C19 C22 114.50(19)
C18 C19 C22 111.6(2)
C1 C19 C22 100.75(19)
N4 C20 C21 121.1(2)
N4 C20 C19 112.9(2)
C21 C20 C19 125.9(2)
C20 C21 H21A 109.5
C20 C21 H21B 109.5
H21A C21 H21B 109.5
C20 C21 H21C 109.5
H21A C21 H21C 109.5
H21B C21 H21C 109.5
C23 C22 C10 115.9(2)
C23 C22 C19 118.3(2)
C10 C22 C19 102.12(18)
C23 C22 H22 106.6
C10 C22 H22 106.6
C19 C22 H22 106.6
C24 C23 C28 117.9(3)
C24 C23 C22 119.0(3)
C28 C23 C22 123.1(3)
C23 C24 C25 121.3(4)
C23 C24 H24 119.3
C25 C24 H24 119.3
C26 C25 C24 118.7(4)
C26 C25 H25 120.6
C24 C25 H25 120.6
C25 C26 C27 122.6(3)
C25 C26 F1 119.3(4)
C27 C26 F1 118.0(4)
C26 C27 C28 118.3(4)
C26 C27 H27 120.8
C28 C27 H27 120.8
C23 C28 C27 121.1(3)
C23 C28 H28 119.4
C27 C28 H28 119.4
N5 C29 C30 118.0(3)
N5 C29 C8 113.1(3)
C30 C29 C8 128.9(2)
C31 C30 C36 116.7(3)
C31 C30 C29 123.0(3)
C36 C30 C29 120.3(3)
C32 C31 C30 121.8(3)
C32 C31 H31 119.1
C30 C31 H31 119.1
C33 C32 C31 119.7(3)
C33 C32 H32 120.1
C31 C32 H32 120.1
O3 C33 C32 124.9(3)
O3 C33 C35 115.7(3)
C32 C33 C35 119.4(3)
O3 C34 H34A 109.5
O3 C34 H34B 109.5
H34A C34 H34B 109.5
O3 C34 H34C 109.5
H34A C34 H34C 109.5
H34B C34 H34C 109.5
C36 C35 C33 120.4(3)
C36 C35 H35 119.8
C33 C35 H35 119.8
C35 C36 C30 121.8(3)
C35 C36 H36 119.1
C30 C36 H36 119.1
Cl2 C37 Cl1 115.3(3)
Cl2 C37 H37A 108.5
Cl1 C37 H37A 108.5
Cl2 C37 H37B 108.5
Cl1 C37 H37B 108.5
H37A C37 H37B 107.5
C9 N1 C10 121.7(2)
C9 N1 C1 123.3(2)
C10 N1 C1 112.4(2)
C18 N3 N4 112.93(19)
C18 N3 C17 126.3(2)
N4 N3 C17 118.32(19)
C20 N4 N3 107.77(19)
C29 N5 O2 109.9(3)
N5 O2 C9 108.85(19)
C33 O3 C34 117.7(3)

loop_
_geom_bond_atom_site_label_1
_geom_bond_atom_site_label_2
_geom_bond_distance
C1 N1 1.472(3)
C1 C2 1.515(3)
C1 C19 1.553(3)
C1 H1 0.9800
C2 C7 1.391(4)
C2 C3 1.394(3)
C3 C4 1.377(4)
C3 H3 0.9300
C4 C5 1.376(4)
C4 H4 0.9300
C5 C6 1.380(4)
C5 H5 0.9300
C6 C7 1.398(4)
C6 H6 0.9300
C7 C8 1.508(4)
C8 C29 1.528(4)
C8 C9 1.537(4)
C8 H8 0.9800
C9 N1 1.393(3)
C9 O2 1.457(4)
C9 H9 0.9800
C10 N1 1.441(3)
C10 C11 1.491(4)
C10 C22 1.551(4)
C10 H10 0.9800
C11 N2 1.134(3)
C12 C17 1.377(4)
C12 C13 1.386(4)
C12 H12 0.9300
C13 C14 1.368(5)
C13 H13 0.9300
C14 C15 1.371(5)
C14 H14 0.9300
C15 C16 1.390(4)
C15 H15 0.9300
C16 C17 1.382(4)
C16 H16 0.9300
C17 N3 1.430(3)
C18 O1 1.214(3)
C18 N3 1.369(3)
C18 C19 1.525(3)
C19 C20 1.501(3)
C19 C22 1.562(3)
C20 N4 1.281(3)
C20 C21 1.487(4)
C21 H21A 0.9600
C21 H21B 0.9600
C21 H21C 0.9600
C22 C23 1.505(4)
C22 H22 0.9800
C23 C24 1.376(4)
C23 C28 1.383(4)
C24 C25 1.383(5)
C24 H24 0.9300
C25 C26 1.345(6)
C25 H25 0.9300
C26 C27 1.358(6)
C26 F1 1.360(4)
C27 C28 1.387(5)
C27 H27 0.9300
C28 H28 0.9300
C29 N5 1.281(4)
C29 C30 1.468(4)
C30 C31 1.389(4)
C30 C36 1.405(4)
C31 C32 1.387(4)
C31 H31 0.9300
C32 C33 1.377(4)
C32 H32 0.9300
C33 O3 1.366(4)
C33 C35 1.387(4)
C34 O3 1.421(4)
C34 H34A 0.9600
C34 H34B 0.9600
C34 H34C 0.9600
C35 C36 1.360(5)
C35 H35 0.9300
C36 H36 0.9300
C37 Cl2 1.697(7)
C37 Cl1 1.699(6)
C37 H37A 0.9700
C37 H37B 0.9700
N3 N4 1.416(3)
N5 O2 1.412(4)
